data_1555977
loop_
_publ_author_name
'Li, Jen-Yi'
'Chang, Hung-Ing'
'Feng, Chieh-Ning'
'Wu, Yao-Ting'

_publ_section_title
;
 Rotation of Aryl Groups in 9,10-Diarylphenanthrenes: Does the Rotational
 Barrier Become Lower as the Backbone Becomes More Crowded?
;
_journal_issue 24
_journal_name_full 'Organic letters'
_journal_page_first 6444
_journal_page_last 6447
_journal_paper_doi 10.1021/acs.orglett.6b03343
_journal_volume 18
_journal_year 2016
_chemical_absolute_configuration rm
_chemical_formula_sum 'C34 H34'
_chemical_formula_weight 442.61
_space_group_crystal_system orthorhombic
_space_group_IT_number 19
_space_group_name_Hall 'P 2ac 2ab'
_space_group_name_H-M_alt 'P 21 21 21'
_atom_sites_solution_hydrogens geom
_audit_creation_method SHELXL-2014/6
_cell_angle_alpha 90
_cell_angle_beta 90
_cell_angle_gamma 90
_cell_formula_units_Z 4
_cell_length_a 7.2192(9)
_cell_length_b 12.2678(16)
_cell_length_c 27.633(3)
_cell_measurement_reflns_used 4875
_cell_measurement_temperature 100(2)
_cell_measurement_theta_max 24.2965
_cell_measurement_theta_min 2.2201
_cell_volume 2447.3(5)
_computing_cell_refinement 'SAINT V8.34A (Bruker AXS Inc., 2013)'
_computing_data_collection 'APEX2 (Bruker AXS, 2010)'
_computing_data_reduction 'SAINT V8.34A (Bruker AXS Inc., 2013)'
_computing_molecular_graphics 'SHELXTL (Sheldrick, 2008)'
_computing_publication_material SHELXTL
_computing_structure_refinement 'SHELXL-2014/6 (Sheldrick, 2014)'
_diffrn_ambient_temperature 100(2)
_diffrn_detector_area_resol_mean 8.3333
_diffrn_measured_fraction_theta_full 1.000
_diffrn_measured_fraction_theta_max 0.996
_diffrn_measurement_device_type 'Bruker APEX-II CCD'
_diffrn_measurement_method '\f and \w scans'
_diffrn_radiation_type MoK\a
_diffrn_radiation_wavelength 0.71073
_diffrn_reflns_av_R_equivalents 0.0763
_diffrn_reflns_av_unetI/netI 0.0795
_diffrn_reflns_Laue_measured_fraction_full 1.000
_diffrn_reflns_Laue_measured_fraction_max 0.996
_diffrn_reflns_limit_h_max 8
_diffrn_reflns_limit_h_min -9
_diffrn_reflns_limit_k_max 15
_diffrn_reflns_limit_k_min -15
_diffrn_reflns_limit_l_max 24
_diffrn_reflns_limit_l_min -34
_diffrn_reflns_number 19855
_diffrn_reflns_point_group_measured_fraction_full 1.000
_diffrn_reflns_point_group_measured_fraction_max 0.996
_diffrn_reflns_theta_full 25.242
_diffrn_reflns_theta_max 26.475
_diffrn_reflns_theta_min 1.474
_exptl_absorpt_coefficient_mu 0.067
_exptl_absorpt_correction_T_max 0.9334
_exptl_absorpt_correction_T_min 0.8365
_exptl_absorpt_correction_type multi-scan
_exptl_absorpt_process_details 'SADABS V2014/4 (Bruker AXS Inc.)'
_exptl_crystal_colour Colorless
_exptl_crystal_density_diffrn 1.201
_exptl_crystal_density_meas ?
_exptl_crystal_density_method 'not measured'
_exptl_crystal_description Lump
_exptl_crystal_F_000 952
_exptl_crystal_size_max 0.20
_exptl_crystal_size_mid 0.12
_exptl_crystal_size_min 0.12
_refine_diff_density_max 0.880
_refine_diff_density_min -0.338
_refine_diff_density_rms 0.063
_refine_ls_abs_structure_details
;
 Refined as an inversion twin.
;
_refine_ls_abs_structure_Flack -2(10)
_refine_ls_extinction_method none
_refine_ls_goodness_of_fit_ref 1.052
_refine_ls_hydrogen_treatment constr
_refine_ls_matrix_type full
_refine_ls_number_parameters 316
_refine_ls_number_reflns 5022
_refine_ls_number_restraints 0
_refine_ls_restrained_S_all 1.052
_refine_ls_R_factor_all 0.0808
_refine_ls_R_factor_gt 0.0683
_refine_ls_shift/su_max 0.001
_refine_ls_shift/su_mean 0.000
_refine_ls_structure_factor_coef Fsqd
_refine_ls_weighting_details 'w=1/[\s^2^(Fo^2^)+(0.1041P)^2^+0.4892P] where P=(Fo^2^+2Fc^2^)/3'
_refine_ls_weighting_scheme calc
_refine_ls_wR_factor_gt 0.1853
_refine_ls_wR_factor_ref 0.1947
_reflns_Friedel_coverage 0.743
_reflns_Friedel_fraction_full 1.000
_reflns_Friedel_fraction_max 0.996
_reflns_number_gt 4032
_reflns_number_total 5022
_reflns_threshold_expression 'I > 2\s(I)'
_cod_data_source_file ol6b03343_si_002.cif
_cod_data_source_block 150919lt_0m_a
_cod_depositor_comments
;
The following automatic conversions were performed:

data item '_exptl_crystal_density_meas' value 'not measured' was
changed to '?' -- the value is perceived as not measured.

Automatic conversion script
Id: cif_fix_values 6909 2019-04-08 15:41:33Z antanas 
;
_cod_database_code 1555977
_shelx_space_group_comment
;
The symmetry employed for this shelxl refinement is uniquely defined
by the following loop, which should always be used as a source of
symmetry information in preference to the above space-group names.
They are only intended as comments.
;
_shelxl_version_number 2014/6

loop_
_space_group_symop_operation_xyz
'x, y, z'
'-x+1/2, -y, z+1/2'
'-x, y+1/2, -z+1/2'
'x+1/2, -y+1/2, -z'

loop_
_atom_site_label
_atom_site_type_symbol
_atom_site_fract_x
_atom_site_fract_y
_atom_site_fract_z
_atom_site_U_iso_or_equiv
_atom_site_adp_type
_atom_site_occupancy
_atom_site_site_symmetry_order
_atom_site_calc_flag
_atom_site_refinement_flags_posn
_atom_site_refinement_flags_adp
C1 C 0.6969(6) 0.5473(3) 0.63209(14) 0.0204(8) Uani 1 1 d . .
C2 C 0.7735(6) 0.4482(3) 0.62081(15) 0.0231(9) Uani 1 1 d . .
C3 C 0.7031(6) 0.3480(3) 0.64272(14) 0.0202(8) Uani 1 1 d . .
C4 C 0.7915(6) 0.2433(3) 0.63802(14) 0.0221(9) Uani 1 1 d . .
C5 C 0.6972(6) 0.1483(3) 0.65059(15) 0.0225(9) Uani 1 1 d . .
C6 C 0.5214(6) 0.1546(3) 0.67299(14) 0.0212(9) Uani 1 1 d . .
C7 C 0.4462(6) 0.2555(3) 0.68191(14) 0.0209(9) Uani 1 1 d . .
H7 H 0.3314 0.2594 0.6987 0.025 Uiso 1 1 calc R U
C8 C 0.5315(6) 0.3534(3) 0.66737(14) 0.0189(8) Uani 1 1 d . .
C9 C 0.4496(5) 0.4587(3) 0.67891(13) 0.0177(8) Uani 1 1 d . .
C10 C 0.2781(6) 0.4661(3) 0.70358(15) 0.0226(9) Uani 1 1 d . .
H10 H 0.2154 0.4009 0.7123 0.027 Uiso 1 1 calc R U
C11 C 0.1994(6) 0.5647(3) 0.71536(14) 0.0216(9) Uani 1 1 d . .
C12 C 0.2974(6) 0.6626(3) 0.70592(14) 0.0214(9) Uani 1 1 d . .
C13 C 0.4717(6) 0.6579(3) 0.68368(14) 0.0200(8) Uani 1 1 d . .
C14 C 0.5413(5) 0.5563(3) 0.66580(13) 0.0178(8) Uani 1 1 d . .
C15 C 0.7514(6) 0.6448(3) 0.60312(14) 0.0214(9) Uani 1 1 d . .
C16 C 0.6245(6) 0.6893(3) 0.57038(14) 0.0229(9) Uani 1 1 d . .
H16 H 0.5056 0.6571 0.5670 0.027 Uiso 1 1 calc R U
C17 C 0.6705(7) 0.7805(3) 0.54269(15) 0.0259(10) Uani 1 1 d . .
H17 H 0.5824 0.8106 0.5209 0.031 Uiso 1 1 calc R U
C18 C 0.8421(6) 0.8266(3) 0.54686(15) 0.0269(10) Uani 1 1 d . .
H18 H 0.8730 0.8879 0.5274 0.032 Uiso 1 1 calc R U
C19 C 0.9723(6) 0.7851(3) 0.57915(15) 0.0250(9) Uani 1 1 d . .
C20 C 0.9241(6) 0.6937(3) 0.60647(15) 0.0227(9) Uani 1 1 d . .
H20 H 1.0128 0.6639 0.6281 0.027 Uiso 1 1 calc R U
C21 C 1.1601(6) 0.8367(4) 0.58414(18) 0.0341(11) Uani 1 1 d . .
H21A H 1.1498 0.9033 0.6035 0.051 Uiso 1 1 calc R U
H21B H 1.2084 0.8548 0.5520 0.051 Uiso 1 1 calc R U
H21C H 1.2446 0.7857 0.6002 0.051 Uiso 1 1 calc R U
C22 C 0.9048(7) 0.4396(3) 0.57879(16) 0.0304(10) Uani 1 1 d . .
C23 C 1.0924(7) 0.4677(4) 0.5820(2) 0.0378(12) Uani 1 1 d . .
H23 H 1.1388 0.4964 0.6115 0.045 Uiso 1 1 calc R U
C24 C 1.2121(8) 0.4547(4) 0.5433(2) 0.0441(13) Uani 1 1 d . .
H24 H 1.3391 0.4741 0.5459 0.053 Uiso 1 1 calc R U
C25 C 1.1428(8) 0.4140(4) 0.5023(3) 0.0531(16) Uani 1 1 d . .
H25 H 1.2255 0.4041 0.4759 0.064 Uiso 1 1 calc R U
C26 C 0.9583(10) 0.3850(4) 0.49545(18) 0.0504(16) Uani 1 1 d . .
C27 C 0.8379(8) 0.4002(4) 0.53572(17) 0.0379(12) Uani 1 1 d . .
H27 H 0.7102 0.3828 0.5327 0.046 Uiso 1 1 calc R U
C28 C 0.8837(10) 0.3463(6) 0.4503(2) 0.0632(17) Uani 1 1 d . .
H28A H 0.8301 0.4076 0.4324 0.095 Uiso 1 1 calc R U
H28B H 0.7874 0.2920 0.4568 0.095 Uiso 1 1 calc R U
H28C H 0.9829 0.3131 0.4311 0.095 Uiso 1 1 calc R U
C29 C 0.9934(6) 0.2332(4) 0.62247(17) 0.0306(10) Uani 1 1 d . .
H29A H 1.0504 0.1709 0.6390 0.046 Uiso 1 1 calc R U
H29B H 1.0601 0.3000 0.6311 0.046 Uiso 1 1 calc R U
H29C H 0.9996 0.2221 0.5874 0.046 Uiso 1 1 calc R U
C30 C 0.7753(6) 0.0362(3) 0.64052(17) 0.0303(10) Uani 1 1 d . .
H30A H 0.8878 0.0431 0.6209 0.045 Uiso 1 1 calc R U
H30B H 0.6834 -0.0072 0.6230 0.045 Uiso 1 1 calc R U
H30C H 0.8054 0.0003 0.6712 0.045 Uiso 1 1 calc R U
C31 C 0.4182(6) 0.0536(3) 0.68818(17) 0.0286(10) Uani 1 1 d . .
H31A H 0.2992 0.0743 0.7025 0.043 Uiso 1 1 calc R U
H31B H 0.4919 0.0135 0.7120 0.043 Uiso 1 1 calc R U
H31C H 0.3965 0.0073 0.6598 0.043 Uiso 1 1 calc R U
C32 C 0.0129(6) 0.5666(4) 0.73965(17) 0.0295(10) Uani 1 1 d . .
H32A H -0.0277 0.4917 0.7461 0.044 Uiso 1 1 calc R U
H32B H -0.0771 0.6027 0.7185 0.044 Uiso 1 1 calc R U
H32C H 0.0219 0.6066 0.7703 0.044 Uiso 1 1 calc R U
C33 C 0.2121(6) 0.7695(3) 0.72100(15) 0.0258(9) Uani 1 1 d . .
H33A H 0.2452 0.7851 0.7547 0.039 Uiso 1 1 calc R U
H33B H 0.0771 0.7650 0.7180 0.039 Uiso 1 1 calc R U
H33C H 0.2587 0.8279 0.7001 0.039 Uiso 1 1 calc R U
C34 C 0.5846(6) 0.7611(3) 0.68287(15) 0.0239(9) Uani 1 1 d . .
H34A H 0.5545 0.8030 0.6537 0.036 Uiso 1 1 calc R U
H34B H 0.7167 0.7427 0.6827 0.036 Uiso 1 1 calc R U
H34C H 0.5560 0.8047 0.7116 0.036 Uiso 1 1 calc R U

loop_
_atom_site_aniso_label
_atom_site_aniso_U_11
_atom_site_aniso_U_22
_atom_site_aniso_U_33
_atom_site_aniso_U_23
_atom_site_aniso_U_13
_atom_site_aniso_U_12
C1 0.019(2) 0.0191(19) 0.0233(19) 0.0014(16) -0.0007(17) 0.0002(16)
C2 0.023(2) 0.019(2) 0.027(2) 0.0046(16) 0.0017(18) 0.0038(18)
C3 0.024(2) 0.0161(18) 0.0202(19) -0.0007(16) 0.0010(17) 0.0013(16)
C4 0.021(2) 0.022(2) 0.023(2) 0.0018(16) 0.0018(18) 0.0015(17)
C5 0.024(2) 0.0174(18) 0.026(2) -0.0002(16) 0.0005(18) 0.0038(17)
C6 0.023(2) 0.0187(19) 0.022(2) 0.0001(16) -0.0024(17) 0.0022(17)
C7 0.020(2) 0.0181(19) 0.025(2) -0.0008(16) 0.0027(18) 0.0000(16)
C8 0.019(2) 0.0179(18) 0.0202(19) 0.0004(15) -0.0009(16) 0.0020(16)
C9 0.019(2) 0.0166(18) 0.0176(18) -0.0004(15) -0.0013(16) 0.0038(16)
C10 0.016(2) 0.0218(19) 0.030(2) 0.0014(17) 0.0036(17) 0.0006(17)
C11 0.019(2) 0.025(2) 0.0213(19) 0.0003(16) -0.0006(17) 0.0012(18)
C12 0.023(2) 0.021(2) 0.0200(19) 0.0001(15) 0.0000(18) 0.0044(17)
C13 0.022(2) 0.0188(18) 0.0193(19) -0.0007(16) -0.0023(17) -0.0007(16)
C14 0.017(2) 0.0181(19) 0.0184(18) 0.0018(15) -0.0025(16) 0.0020(16)
C15 0.023(2) 0.0188(18) 0.0227(19) -0.0012(16) 0.0042(17) 0.0037(17)
C16 0.027(2) 0.0178(18) 0.024(2) -0.0021(16) -0.0001(18) 0.0031(17)
C17 0.038(3) 0.0193(19) 0.0205(19) 0.0003(16) -0.004(2) 0.0061(18)
C18 0.034(3) 0.020(2) 0.027(2) 0.0034(17) 0.006(2) 0.0049(18)
C19 0.026(2) 0.0208(19) 0.029(2) -0.0031(17) 0.0078(19) -0.0003(17)
C20 0.022(2) 0.023(2) 0.023(2) 0.0022(17) -0.0006(18) 0.0052(17)
C21 0.027(2) 0.035(3) 0.040(3) 0.005(2) 0.003(2) -0.005(2)
C22 0.040(3) 0.0164(19) 0.034(2) 0.0084(18) 0.012(2) 0.0096(19)
C23 0.032(3) 0.032(2) 0.049(3) 0.019(2) 0.016(2) 0.011(2)
C24 0.042(3) 0.043(3) 0.047(3) 0.014(3) 0.014(3) 0.006(3)
C25 0.044(3) 0.032(3) 0.082(5) 0.012(3) 0.029(3) 0.009(2)
C26 0.094(5) 0.030(3) 0.028(3) 0.007(2) 0.006(3) 0.002(3)
C27 0.055(3) 0.024(2) 0.035(3) 0.0030(19) 0.013(2) 0.008(2)
C28 0.062(4) 0.069(4) 0.058(4) -0.007(3) -0.002(3) -0.007(4)
C29 0.027(2) 0.023(2) 0.041(2) 0.0089(19) 0.009(2) 0.0067(19)
C30 0.032(2) 0.019(2) 0.040(2) -0.0018(19) 0.002(2) 0.0029(19)
C31 0.027(2) 0.017(2) 0.041(3) 0.0014(18) 0.002(2) 0.0024(18)
C32 0.021(2) 0.030(2) 0.037(2) -0.0035(19) 0.006(2) 0.0026(19)
C33 0.028(2) 0.020(2) 0.030(2) -0.0022(17) 0.0003(19) 0.0042(18)
C34 0.025(2) 0.0199(19) 0.027(2) -0.0012(17) 0.0008(19) -0.0024(17)

loop_
_atom_type_symbol
_atom_type_description
_atom_type_scat_dispersion_real
_atom_type_scat_dispersion_imag
_atom_type_scat_source
C C 0.0033 0.0016 'International Tables Vol C Tables 4.2.6.8 and 6.1.1.4'
H H 0.0000 0.0000 'International Tables Vol C Tables 4.2.6.8 and 6.1.1.4'

loop_
_geom_angle_atom_site_label_1
_geom_angle_atom_site_label_2
_geom_angle_atom_site_label_3
_geom_angle
C2 C1 C14 121.4(4)
C2 C1 C15 118.9(4)
C14 C1 C15 118.9(3)
C1 C2 C3 120.7(4)
C1 C2 C22 119.5(3)
C3 C2 C22 118.7(3)
C8 C3 C4 118.2(4)
C8 C3 C2 117.7(3)
C4 C3 C2 124.0(4)
C5 C4 C3 120.5(4)
C5 C4 C29 118.0(4)
C3 C4 C29 121.4(4)
C4 C5 C6 120.1(4)
C4 C5 C30 122.2(4)
C6 C5 C30 117.7(4)
C7 C6 C5 118.8(4)
C7 C6 C31 119.7(4)
C5 C6 C31 121.4(4)
C6 C7 C8 123.0(4)
C6 C7 H7 118.5
C8 C7 H7 118.5
C7 C8 C3 118.7(3)
C7 C8 C9 121.1(4)
C3 C8 C9 120.2(4)
C14 C9 C10 118.5(3)
C14 C9 C8 120.3(3)
C10 C9 C8 121.2(4)
C11 C10 C9 122.1(4)
C11 C10 H10 118.9
C9 C10 H10 118.9
C10 C11 C12 119.7(4)
C10 C11 C32 119.3(4)
C12 C11 C32 121.0(4)
C13 C12 C11 119.6(4)
C13 C12 C33 121.6(4)
C11 C12 C33 118.8(4)
C12 C13 C14 120.1(4)
C12 C13 C34 117.3(4)
C14 C13 C34 122.5(4)
C9 C14 C13 119.0(3)
C9 C14 C1 117.2(3)
C13 C14 C1 123.7(3)
C20 C15 C16 117.6(4)
C20 C15 C1 123.2(4)
C16 C15 C1 119.2(4)
C17 C16 C15 120.8(4)
C17 C16 H16 119.6
C15 C16 H16 119.6
C18 C17 C16 120.1(4)
C18 C17 H17 120.0
C16 C17 H17 120.0
C17 C18 C19 121.0(4)
C17 C18 H18 119.5
C19 C18 H18 119.5
C18 C19 C20 118.2(4)
C18 C19 C21 120.9(4)
C20 C19 C21 120.9(4)
C15 C20 C19 122.4(4)
C15 C20 H20 118.8
C19 C20 H20 118.8
C19 C21 H21A 109.5
C19 C21 H21B 109.5
H21A C21 H21B 109.5
C19 C21 H21C 109.5
H21A C21 H21C 109.5
H21B C21 H21C 109.5
C27 C22 C23 118.8(5)
C27 C22 C2 118.2(4)
C23 C22 C2 122.9(5)
C24 C23 C22 121.8(5)
C24 C23 H23 119.1
C22 C23 H23 119.1
C25 C24 C23 117.7(5)
C25 C24 H24 121.2
C23 C24 H24 121.2
C24 C25 C26 124.7(6)
C24 C25 H25 117.6
C26 C25 H25 117.6
C25 C26 C27 116.4(5)
C25 C26 C28 124.1(6)
C27 C26 C28 119.5(6)
C22 C27 C26 120.6(5)
C22 C27 H27 119.7
C26 C27 H27 119.7
C26 C28 H28A 109.5
C26 C28 H28B 109.5
H28A C28 H28B 109.5
C26 C28 H28C 109.5
H28A C28 H28C 109.5
H28B C28 H28C 109.5
C4 C29 H29A 109.5
C4 C29 H29B 109.5
H29A C29 H29B 109.5
C4 C29 H29C 109.5
H29A C29 H29C 109.5
H29B C29 H29C 109.5
C5 C30 H30A 109.5
C5 C30 H30B 109.5
H30A C30 H30B 109.5
C5 C30 H30C 109.5
H30A C30 H30C 109.5
H30B C30 H30C 109.5
C6 C31 H31A 109.5
C6 C31 H31B 109.5
H31A C31 H31B 109.5
C6 C31 H31C 109.5
H31A C31 H31C 109.5
H31B C31 H31C 109.5
C11 C32 H32A 109.5
C11 C32 H32B 109.5
H32A C32 H32B 109.5
C11 C32 H32C 109.5
H32A C32 H32C 109.5
H32B C32 H32C 109.5
C12 C33 H33A 109.5
C12 C33 H33B 109.5
H33A C33 H33B 109.5
C12 C33 H33C 109.5
H33A C33 H33C 109.5
H33B C33 H33C 109.5
C13 C34 H34A 109.5
C13 C34 H34B 109.5
H34A C34 H34B 109.5
C13 C34 H34C 109.5
H34A C34 H34C 109.5
H34B C34 H34C 109.5

loop_
_geom_bond_atom_site_label_1
_geom_bond_atom_site_label_2
_geom_bond_distance
C1 C2 1.371(6)
C1 C14 1.464(5)
C1 C15 1.493(5)
C2 C3 1.462(5)
C2 C22 1.502(6)
C3 C8 1.415(6)
C3 C4 1.440(6)
C4 C5 1.393(6)
C4 C29 1.525(6)
C5 C6 1.414(6)
C5 C30 1.512(6)
C6 C7 1.374(5)
C6 C31 1.505(6)
C7 C8 1.408(5)
C7 H7 0.9500
C8 C9 1.455(5)
C9 C14 1.415(5)
C9 C10 1.416(5)
C10 C11 1.375(6)
C10 H10 0.9500
C11 C12 1.418(6)
C11 C32 1.505(6)
C12 C13 1.401(6)
C12 C33 1.508(5)
C13 C14 1.432(5)
C13 C34 1.506(5)
C15 C20 1.386(6)
C15 C16 1.398(6)
C16 C17 1.395(6)
C16 H16 0.9500
C17 C18 1.367(7)
C17 H17 0.9500
C18 C19 1.393(6)
C18 H18 0.9500
C19 C20 1.396(6)
C19 C21 1.503(6)
C20 H20 0.9500
C21 H21A 0.9800
C21 H21B 0.9800
C21 H21C 0.9800
C22 C27 1.372(7)
C22 C23 1.401(7)
C23 C24 1.383(7)
C23 H23 0.9500
C24 C25 1.336(9)
C24 H24 0.9500
C25 C26 1.392(9)
C25 H25 0.9500
C26 C27 1.424(7)
C26 C28 1.438(8)
C27 H27 0.9500
C28 H28A 0.9800
C28 H28B 0.9800
C28 H28C 0.9800
C29 H29A 0.9800
C29 H29B 0.9800
C29 H29C 0.9800
C30 H30A 0.9800
C30 H30B 0.9800
C30 H30C 0.9800
C31 H31A 0.9800
C31 H31B 0.9800
C31 H31C 0.9800
C32 H32A 0.9800
C32 H32B 0.9800
C32 H32C 0.9800
C33 H33A 0.9800
C33 H33B 0.9800
C33 H33C 0.9800
C34 H34A 0.9800
C34 H34B 0.9800
C34 H34C 0.9800
